data_7118256
loop_
_publ_author_name
'Tseng, Kuei-Nin T'
'Lin, Steve'
'Kampf, Jeff W.'
'Szymczak, Nathaniel K.'

_publ_section_title
;
 Upgrading ethanol to 1-butanol with a homogeneous air-stable ruthenium
 catalyst.
;
_journal_issue 14
_journal_name_full 'Chemical communications (Cambridge, England)'
_journal_page_first 2901
_journal_page_last 2904
_journal_paper_doi 10.1039/c5cc09913g
_journal_volume 52
_journal_year 2016
_chemical_formula_moiety 'C39 H31 Cl N5 O P Ru, C6 H6'
_chemical_formula_sum 'C45 H37 Cl N5 O P Ru'
_chemical_formula_weight 831.28
_chemical_name_systematic Ru(bMepi)(PPh3)(Cl)CO
_space_group_crystal_system monoclinic
_space_group_IT_number 14
_space_group_name_Hall '-P 2yn'
_space_group_name_H-M_alt 'P 1 21/n 1'
_symmetry_space_group_name_Hall '-P 2yn'
_symmetry_space_group_name_H-M 'P 1 21/n 1'
_atom_sites_solution_hydrogens geom
_atom_sites_solution_primary direct
_atom_sites_solution_secondary difmap
_audit_creation_method SHELXL-2014/6
_audit_update_record
;
2015-10-15 deposited with the CCDC.
2016-01-04 downloaded from the CCDC.
;
_cell_angle_alpha 90
_cell_angle_beta 95.457(7)
_cell_angle_gamma 90
_cell_formula_units_Z 4
_cell_length_a 13.9666(3)
_cell_length_b 12.6444(2)
_cell_length_c 21.0180(15)
_cell_measurement_reflns_used 60050
_cell_measurement_temperature 85(2)
_cell_measurement_theta_max 68.30
_cell_measurement_theta_min 2.10
_cell_volume 3694.9(3)
_computing_cell_refinement 'CrystalClear-SM Expert 2.0 r12'
_computing_data_collection 'CrystalClear-SM Expert 2.0 r12 (Rigaku, 2011)'
_computing_data_reduction 'CrystalClear-SM Expert 2.0 r12'
_computing_molecular_graphics 'Bruker SHELXTL'
_computing_publication_material 'Bruker SHELXTL'
_computing_structure_refinement 'SHELXL-2014/6 (Sheldrick, 2014)'
_computing_structure_solution 'SHELXT (Sheldrick, 2014)'
_diffrn_ambient_temperature 85(2)
_diffrn_detector_area_resol_mean 29.257
_diffrn_measured_fraction_theta_full 1.000
_diffrn_measured_fraction_theta_max 1.000
_diffrn_measurement_device_type 'Rigaku Saturn944+ CCD'
_diffrn_measurement_method \w
_diffrn_radiation_type CuK\a
_diffrn_radiation_wavelength 1.54178
_diffrn_reflns_av_R_equivalents 0.0534
_diffrn_reflns_av_unetI/netI 0.0254
_diffrn_reflns_laue_measured_fraction_full 1.000
_diffrn_reflns_laue_measured_fraction_max 1.000
_diffrn_reflns_limit_h_max 16
_diffrn_reflns_limit_h_min -16
_diffrn_reflns_limit_k_max 15
_diffrn_reflns_limit_k_min -15
_diffrn_reflns_limit_l_max 25
_diffrn_reflns_limit_l_min -25
_diffrn_reflns_number 93777
_diffrn_reflns_point_group_measured_fraction_full 1.000
_diffrn_reflns_point_group_measured_fraction_max 1.000
_diffrn_reflns_theta_full 67.679
_diffrn_reflns_theta_max 68.245
_diffrn_reflns_theta_min 3.646
_diffrn_source 'micro-focus rotating anode'
_exptl_absorpt_coefficient_mu 4.856
_exptl_absorpt_correction_T_max 0.619
_exptl_absorpt_correction_T_min 0.432
_exptl_absorpt_correction_type multi-scan
_exptl_absorpt_process_details
;
    Higashi, T. (1995). Program for Absorption Correction.
    Rigaku Corporation, Tokyo, Japan.
;
_exptl_crystal_colour orange
_exptl_crystal_density_diffrn 1.494
_exptl_crystal_density_method 'not measured'
_exptl_crystal_description prism
_exptl_crystal_F_000 1704
_exptl_crystal_recrystallization_method 'Re-crystallisation from solvent: benzene/pentane'
_exptl_crystal_size_max 0.120
_exptl_crystal_size_mid 0.120
_exptl_crystal_size_min 0.100
_refine_diff_density_max 0.862
_refine_diff_density_min -0.963
_refine_diff_density_rms 0.091
_refine_ls_extinction_coef 0.00029(4)
_refine_ls_extinction_expression Fc^*^=kFc[1+0.001xFc^2^\l^3^/sin(2\q)]^-1/4^
_refine_ls_extinction_method SHELXL
_refine_ls_goodness_of_fit_ref 1.071
_refine_ls_hydrogen_treatment constr
_refine_ls_matrix_type full
_refine_ls_number_parameters 490
_refine_ls_number_reflns 6756
_refine_ls_number_restraints 0
_refine_ls_restrained_S_all 1.071
_refine_ls_R_factor_all 0.0362
_refine_ls_R_factor_gt 0.0358
_refine_ls_shift/su_max 0.002
_refine_ls_shift/su_mean 0.000
_refine_ls_structure_factor_coef Fsqd
_refine_ls_weighting_details 'w=1/[\s^2^(Fo^2^)+(0.0382P)^2^+9.5280P] where P=(Fo^2^+2Fc^2^)/3'
_refine_ls_weighting_scheme calc
_refine_ls_wR_factor_gt 0.0922
_refine_ls_wR_factor_ref 0.0926
_reflns_Friedel_coverage 0.000
_reflns_number_gt 6653
_reflns_number_total 6756
_reflns_threshold_expression 'I > 2\s(I)'
_cod_data_source_file c5cc09913g2.cif
_cod_data_source_block kt1036
_cod_depositor_comments 'Adding full bibliography for 7118256--7118257.cif.'
_cod_database_code 7118256
_shelx_space_group_comment
; 
The symmetry employed for this shelxl refinement is uniquely defined 
by the following loop, which should always be used as a source of 
symmetry information in preference to the above space-group names. 
They are only intended as comments. 
;
_shelx_estimated_absorpt_t_min 0.593
_shelx_estimated_absorpt_t_max 0.642
_shelxl_version_number 2014/6

loop_
_space_group_symop_operation_xyz
'x, y, z'
'-x+1/2, y+1/2, -z+1/2'
'-x, -y, -z'
'x-1/2, -y-1/2, z-1/2'

loop_
_atom_site_label
_atom_site_type_symbol
_atom_site_fract_x
_atom_site_fract_y
_atom_site_fract_z
_atom_site_U_iso_or_equiv
_atom_site_adp_type
_atom_site_occupancy
_atom_site_site_symmetry_order
_atom_site_calc_flag
_atom_site_refinement_flags_posn
_atom_site_refinement_flags_adp
P1 P 0.22356(5) 0.63669(6) 0.61905(3) 0.01449(15) Uani 1 1 d . .
Ru1 Ru 0.18938(2) 0.73154(2) 0.52383(2) 0.01421(9) Uani 1 1 d . .
Cl1 Cl 0.17100(5) 0.84124(5) 0.42650(3) 0.01850(15) Uani 1 1 d . .
O1 O 0.00051(14) 0.61718(17) 0.52719(10) 0.0227(4) Uani 1 1 d . .
C1 C 0.0829(2) 0.5903(3) 0.39701(14) 0.0224(6) Uani 1 1 d . .
H1A H 0.0331 0.5553 0.4193 0.034 Uiso 1 1 calc R U
H1B H 0.0724 0.5748 0.3512 0.034 Uiso 1 1 calc R U
H1C H 0.0796 0.6669 0.4037 0.034 Uiso 1 1 calc R U
C2 C 0.1803(2) 0.5503(2) 0.42285(12) 0.0177(6) Uani 1 1 d . .
C3 C 0.2078(2) 0.4534(2) 0.40019(14) 0.0225(6) Uani 1 1 d . .
H3 H 0.1639 0.4136 0.3724 0.027 Uiso 1 1 calc R U
C4 C 0.2986(2) 0.4139(2) 0.41770(14) 0.0225(6) Uani 1 1 d . .
H4 H 0.3154 0.3440 0.4064 0.027 Uiso 1 1 calc R U
C5 C 0.3640(2) 0.4780(2) 0.45174(13) 0.0200(6) Uani 1 1 d . .
H5 H 0.4282 0.4545 0.4623 0.024 Uiso 1 1 calc R U
C6 C 0.3357(2) 0.5785(2) 0.47093(12) 0.0164(6) Uani 1 1 d . .
C7 C 0.4050(2) 0.7392(2) 0.51389(13) 0.0168(6) Uani 1 1 d . .
C8 C 0.4905(2) 0.8077(2) 0.52805(13) 0.0174(6) Uani 1 1 d . .
C9 C 0.5840(2) 0.7995(2) 0.51277(14) 0.0210(6) Uani 1 1 d . .
H9 H 0.6046 0.7405 0.4896 0.025 Uiso 1 1 calc R U
C10 C 0.6472(2) 0.8811(3) 0.53263(14) 0.0242(6) Uani 1 1 d . .
H10 H 0.7122 0.8773 0.5230 0.029 Uiso 1 1 calc R U
C11 C 0.6169(2) 0.9683(2) 0.56642(13) 0.0213(6) Uani 1 1 d . .
H11 H 0.6613 1.0231 0.5790 0.026 Uiso 1 1 calc R U
C12 C 0.5227(2) 0.9757(2) 0.58169(13) 0.0197(6) Uani 1 1 d . .
H12 H 0.5016 1.0345 0.6048 0.024 Uiso 1 1 calc R U
C13 C 0.4602(2) 0.8943(2) 0.56202(13) 0.0178(6) Uani 1 1 d . .
C14 C 0.3564(2) 0.8787(2) 0.56764(13) 0.0168(6) Uani 1 1 d . .
C15 C 0.2107(2) 0.9355(2) 0.60729(13) 0.0192(6) Uani 1 1 d . .
C16 C 0.1808(2) 1.0081(3) 0.65164(15) 0.0262(7) Uani 1 1 d . .
H16 H 0.2277 1.0448 0.6790 0.031 Uiso 1 1 calc R U
C17 C 0.0851(2) 1.0272(3) 0.65622(16) 0.0279(7) Uani 1 1 d . .
H17 H 0.0642 1.0721 0.6884 0.034 Uiso 1 1 calc R U
C18 C 0.0205(2) 0.9782(2) 0.61196(15) 0.0247(7) Uani 1 1 d . .
H18 H -0.0458 0.9956 0.6106 0.030 Uiso 1 1 calc R U
C19 C 0.0502(2) 0.9047(2) 0.56976(14) 0.0190(6) Uani 1 1 d . .
C20 C -0.0256(2) 0.8604(3) 0.52183(15) 0.0240(6) Uani 1 1 d . .
H20A H 0.0041 0.8375 0.4837 0.036 Uiso 1 1 calc R U
H20B H -0.0738 0.9149 0.5099 0.036 Uiso 1 1 calc R U
H20C H -0.0565 0.7998 0.5405 0.036 Uiso 1 1 calc R U
C21 C 0.3252(2) 0.6877(2) 0.67184(13) 0.0172(6) Uani 1 1 d . .
C22 C 0.3108(2) 0.7427(2) 0.72735(14) 0.0186(6) Uani 1 1 d . .
H22 H 0.2474 0.7548 0.7384 0.022 Uiso 1 1 calc R U
C23 C 0.3893(2) 0.7802(2) 0.76691(14) 0.0226(6) Uani 1 1 d . .
H23 H 0.3791 0.8167 0.8052 0.027 Uiso 1 1 calc R U
C24 C 0.4818(2) 0.7645(2) 0.75050(15) 0.0237(7) Uani 1 1 d . .
H24 H 0.5351 0.7909 0.7773 0.028 Uiso 1 1 calc R U
C25 C 0.4969(2) 0.7105(2) 0.69535(14) 0.0211(6) Uani 1 1 d . .
H25 H 0.5606 0.6997 0.6843 0.025 Uiso 1 1 calc R U
C26 C 0.4195(2) 0.6717(2) 0.65580(13) 0.0171(6) Uani 1 1 d . .
H26 H 0.4303 0.6344 0.6179 0.021 Uiso 1 1 calc R U
C27 C 0.2529(2) 0.4956(2) 0.61215(13) 0.0175(6) Uani 1 1 d . .
C28 C 0.3251(2) 0.4450(2) 0.65215(13) 0.0188(6) Uani 1 1 d . .
H28 H 0.3657 0.4857 0.6816 0.023 Uiso 1 1 calc R U
C29 C 0.3379(2) 0.3360(2) 0.64914(14) 0.0216(6) Uani 1 1 d . .
H29 H 0.3876 0.3028 0.6760 0.026 Uiso 1 1 calc R U
C30 C 0.2782(2) 0.2757(2) 0.60699(14) 0.0222(6) Uani 1 1 d . .
H30 H 0.2867 0.2013 0.6050 0.027 Uiso 1 1 calc R U
C31 C 0.2062(2) 0.3249(2) 0.56780(14) 0.0215(6) Uani 1 1 d . .
H31 H 0.1650 0.2837 0.5390 0.026 Uiso 1 1 calc R U
C32 C 0.1938(2) 0.4334(2) 0.57017(13) 0.0193(6) Uani 1 1 d . .
H32 H 0.1443 0.4658 0.5428 0.023 Uiso 1 1 calc R U
C33 C 0.1274(2) 0.6288(2) 0.67309(13) 0.0181(6) Uani 1 1 d . .
C34 C 0.0537(2) 0.7033(2) 0.67127(14) 0.0213(6) Uani 1 1 d . .
H34 H 0.0525 0.7592 0.6410 0.026 Uiso 1 1 calc R U
C35 C -0.0176(2) 0.6979(2) 0.71241(14) 0.0219(6) Uani 1 1 d . .
H35 H -0.0675 0.7493 0.7100 0.026 Uiso 1 1 calc R U
C36 C -0.0164(2) 0.6174(2) 0.75722(14) 0.0219(6) Uani 1 1 d . .
H36 H -0.0656 0.6128 0.7854 0.026 Uiso 1 1 calc R U
C37 C 0.0573(2) 0.5437(3) 0.76057(14) 0.0251(7) Uani 1 1 d . .
H37 H 0.0593 0.4892 0.7918 0.030 Uiso 1 1 calc R U
C38 C 0.1284(2) 0.5489(2) 0.71864(14) 0.0221(6) Uani 1 1 d . .
H38 H 0.1781 0.4974 0.7211 0.027 Uiso 1 1 calc R U
C39 C 0.0696(2) 0.6655(2) 0.52238(13) 0.0202(6) Uani 1 1 d . .
C40 C 0.3262(3) 0.6858(3) 0.32002(16) 0.0330(8) Uani 1 1 d . .
H40 H 0.3352 0.7292 0.3570 0.040 Uiso 1 1 calc R U
C41 C 0.2505(2) 0.7052(3) 0.27452(17) 0.0334(8) Uani 1 1 d . .
H41 H 0.2074 0.7619 0.2800 0.040 Uiso 1 1 calc R U
C42 C 0.2378(3) 0.6415(3) 0.22066(18) 0.0365(8) Uani 1 1 d . .
H42 H 0.1855 0.6546 0.1893 0.044 Uiso 1 1 calc R U
C43 C 0.3003(3) 0.5592(3) 0.21210(18) 0.0366(8) Uani 1 1 d . .
H43 H 0.2915 0.5159 0.1750 0.044 Uiso 1 1 calc R U
C44 C 0.3760(3) 0.5404(3) 0.25820(19) 0.0399(9) Uani 1 1 d . .
H44 H 0.4193 0.4839 0.2529 0.048 Uiso 1 1 calc R U
C45 C 0.3888(3) 0.6039(3) 0.31204(17) 0.0385(9) Uani 1 1 d . .
H45 H 0.4409 0.5908 0.3435 0.046 Uiso 1 1 calc R U
N1 N 0.24076(17) 0.60878(19) 0.46414(10) 0.0153(5) Uani 1 1 d . .
N2 N 0.41145(17) 0.64451(19) 0.49110(11) 0.0171(5) Uani 1 1 d . .
N3 N 0.32751(16) 0.78922(19) 0.53446(11) 0.0154(5) Uani 1 1 d . .
N4 N 0.30825(17) 0.93914(19) 0.60215(11) 0.0187(5) Uani 1 1 d . .
N5 N 0.14538(17) 0.87427(19) 0.57101(11) 0.0174(5) Uani 1 1 d . .

loop_
_atom_site_aniso_label
_atom_site_aniso_U_11
_atom_site_aniso_U_22
_atom_site_aniso_U_33
_atom_site_aniso_U_23
_atom_site_aniso_U_13
_atom_site_aniso_U_12
P1 0.0139(3) 0.0173(3) 0.0121(3) 0.0018(3) 0.0004(3) 0.0007(3)
Ru1 0.01251(13) 0.01697(14) 0.01307(12) 0.00109(7) 0.00090(8) 0.00072(7)
Cl1 0.0169(3) 0.0213(3) 0.0172(3) 0.0052(2) 0.0011(2) 0.0019(3)
O1 0.0155(10) 0.0269(11) 0.0255(11) 0.0027(9) 0.0009(8) -0.0048(9)
C1 0.0203(15) 0.0273(16) 0.0189(14) 0.0005(12) -0.0007(11) -0.0015(12)
C2 0.0202(14) 0.0222(14) 0.0106(12) 0.0010(11) 0.0016(10) -0.0037(12)
C3 0.0250(16) 0.0253(16) 0.0167(14) -0.0021(12) 0.0002(12) -0.0040(12)
C4 0.0260(16) 0.0216(15) 0.0205(14) -0.0035(12) 0.0047(12) 0.0016(12)
C5 0.0178(14) 0.0244(15) 0.0180(13) 0.0012(11) 0.0031(11) 0.0012(12)
C6 0.0162(13) 0.0202(14) 0.0129(12) 0.0016(11) 0.0020(10) 0.0021(11)
C7 0.0147(14) 0.0241(15) 0.0117(13) 0.0042(11) 0.0022(10) 0.0006(11)
C8 0.0152(14) 0.0206(15) 0.0162(13) 0.0050(11) 0.0003(10) 0.0013(11)
C9 0.0185(15) 0.0241(15) 0.0206(14) 0.0043(12) 0.0027(11) 0.0010(12)
C10 0.0164(15) 0.0334(17) 0.0228(15) 0.0066(13) 0.0018(12) -0.0009(12)
C11 0.0206(15) 0.0263(16) 0.0166(14) 0.0046(12) -0.0012(11) -0.0054(12)
C12 0.0217(15) 0.0242(15) 0.0127(13) 0.0018(11) -0.0009(11) -0.0030(12)
C13 0.0172(14) 0.0237(15) 0.0124(12) 0.0023(11) 0.0005(10) -0.0007(11)
C14 0.0179(14) 0.0191(14) 0.0135(12) 0.0017(11) 0.0022(10) -0.0015(11)
C15 0.0193(14) 0.0195(14) 0.0188(13) 0.0001(11) 0.0023(11) -0.0020(11)
C16 0.0255(16) 0.0248(16) 0.0293(16) -0.0055(13) 0.0079(13) -0.0016(13)
C17 0.0297(17) 0.0210(16) 0.0348(17) -0.0033(13) 0.0118(14) 0.0030(13)
C18 0.0189(15) 0.0225(15) 0.0341(17) 0.0066(13) 0.0097(13) 0.0044(12)
C19 0.0171(14) 0.0180(14) 0.0225(14) 0.0066(11) 0.0053(11) 0.0039(11)
C20 0.0188(15) 0.0290(16) 0.0241(15) 0.0058(13) 0.0014(12) 0.0036(12)
C21 0.0163(14) 0.0186(14) 0.0162(13) 0.0010(11) -0.0016(11) 0.0003(11)
C22 0.0199(15) 0.0177(14) 0.0187(14) -0.0001(11) 0.0041(11) -0.0005(11)
C23 0.0271(16) 0.0239(16) 0.0167(14) -0.0037(12) 0.0013(12) -0.0050(12)
C24 0.0221(16) 0.0288(17) 0.0196(15) -0.0016(12) -0.0017(12) -0.0082(12)
C25 0.0179(14) 0.0248(15) 0.0207(14) 0.0025(12) 0.0018(11) -0.0024(12)
C26 0.0192(14) 0.0188(14) 0.0134(13) 0.0023(11) 0.0015(11) -0.0004(11)
C27 0.0143(13) 0.0241(15) 0.0145(13) 0.0001(11) 0.0039(10) -0.0004(11)
C28 0.0176(14) 0.0220(15) 0.0168(13) 0.0017(11) 0.0018(11) -0.0011(11)
C29 0.0200(15) 0.0237(15) 0.0215(14) 0.0037(12) 0.0035(12) 0.0031(12)
C30 0.0262(16) 0.0196(15) 0.0223(15) 0.0003(11) 0.0105(12) 0.0005(12)
C31 0.0247(16) 0.0234(15) 0.0169(14) -0.0011(12) 0.0038(12) -0.0019(12)
C32 0.0203(14) 0.0227(15) 0.0148(13) 0.0026(11) 0.0020(11) -0.0008(12)
C33 0.0160(14) 0.0202(14) 0.0173(13) -0.0019(11) -0.0019(11) -0.0011(11)
C34 0.0212(15) 0.0237(15) 0.0196(14) 0.0048(12) 0.0043(12) 0.0007(12)
C35 0.0241(15) 0.0246(15) 0.0173(14) -0.0020(12) 0.0032(12) 0.0048(12)
C36 0.0192(15) 0.0285(16) 0.0187(14) -0.0029(12) 0.0056(11) -0.0014(12)
C37 0.0299(17) 0.0271(16) 0.0196(14) 0.0059(12) 0.0092(12) 0.0038(13)
C38 0.0238(15) 0.0240(15) 0.0192(14) 0.0017(12) 0.0060(12) 0.0049(12)
C39 0.0275(17) 0.0211(15) 0.0113(13) 0.0018(11) -0.0019(11) 0.0085(13)
C40 0.0312(18) 0.046(2) 0.0227(16) 0.0025(15) 0.0078(13) -0.0103(16)
C41 0.0247(17) 0.042(2) 0.0349(18) -0.0066(16) 0.0082(14) 0.0009(15)
C42 0.0247(17) 0.048(2) 0.0354(19) -0.0074(16) -0.0026(14) 0.0041(16)
C43 0.037(2) 0.036(2) 0.0379(19) -0.0083(16) 0.0103(16) 0.0034(16)
C44 0.0335(19) 0.040(2) 0.049(2) 0.0193(18) 0.0170(17) 0.0093(16)
C45 0.0263(18) 0.058(2) 0.0311(18) 0.0234(18) 0.0050(14) -0.0053(17)
N1 0.0170(12) 0.0194(12) 0.0098(10) -0.0003(9) 0.0033(9) 0.0026(9)
N2 0.0176(12) 0.0205(12) 0.0135(11) 0.0018(9) 0.0029(9) -0.0003(10)
N3 0.0133(11) 0.0192(12) 0.0138(11) 0.0013(9) 0.0019(9) 0.0003(9)
N4 0.0170(12) 0.0209(12) 0.0186(12) -0.0011(10) 0.0033(9) -0.0013(10)
N5 0.0186(12) 0.0164(12) 0.0178(11) 0.0032(9) 0.0037(9) 0.0008(9)

loop_
_atom_type_symbol
_atom_type_description
_atom_type_scat_dispersion_real
_atom_type_scat_dispersion_imag
_atom_type_scat_source
C C 0.0181 0.0091 'International Tables Vol C Tables 4.2.6.8 and 6.1.1.4'
H H 0.0000 0.0000 'International Tables Vol C Tables 4.2.6.8 and 6.1.1.4'
N N 0.0311 0.0180 'International Tables Vol C Tables 4.2.6.8 and 6.1.1.4'
O O 0.0492 0.0322 'International Tables Vol C Tables 4.2.6.8 and 6.1.1.4'
P P 0.2955 0.4335 'International Tables Vol C Tables 4.2.6.8 and 6.1.1.4'
Cl Cl 0.3639 0.7018 'International Tables Vol C Tables 4.2.6.8 and 6.1.1.4'
Ru Ru 0.0552 3.2960 'International Tables Vol C Tables 4.2.6.8 and 6.1.1.4'

loop_
_geom_angle_atom_site_label_1
_geom_angle_atom_site_label_2
_geom_angle_atom_site_label_3
_geom_angle
C21 P1 C27 102.88(13)
C21 P1 C33 102.34(13)
C27 P1 C33 100.22(13)
C21 P1 Ru1 114.83(9)
C27 P1 Ru1 117.25(9)
C33 P1 Ru1 116.94(9)
C39 Ru1 N3 172.29(11)
C39 Ru1 N1 90.92(11)
N3 Ru1 N1 87.59(9)
C39 Ru1 N5 94.97(11)
N3 Ru1 N5 87.65(9)
N1 Ru1 N5 169.81(9)
C39 Ru1 P1 83.95(8)
N3 Ru1 P1 88.61(7)
N1 Ru1 P1 94.37(6)
N5 Ru1 P1 94.51(6)
C39 Ru1 Cl1 102.45(8)
N3 Ru1 Cl1 85.02(7)
N1 Ru1 Cl1 86.37(6)
N5 Ru1 Cl1 84.25(6)
P1 Ru1 Cl1 173.55(2)
C2 C1 H1A 109.5
C2 C1 H1B 109.5
H1A C1 H1B 109.5
C2 C1 H1C 109.5
H1A C1 H1C 109.5
H1B C1 H1C 109.5
N1 C2 C3 121.5(3)
N1 C2 C1 122.0(3)
C3 C2 C1 116.4(3)
C4 C3 C2 120.5(3)
C4 C3 H3 119.8
C2 C3 H3 119.8
C5 C4 C3 118.4(3)
C5 C4 H4 120.8
C3 C4 H4 120.8
C4 C5 C6 119.6(3)
C4 C5 H5 120.2
C6 C5 H5 120.2
N1 C6 N2 124.5(3)
N1 C6 C5 121.3(3)
N2 C6 C5 114.0(2)
N2 C7 N3 129.3(3)
N2 C7 C8 122.1(3)
N3 C7 C8 108.4(2)
C9 C8 C13 121.3(3)
C9 C8 C7 132.2(3)
C13 C8 C7 106.4(2)
C8 C9 C10 117.4(3)
C8 C9 H9 121.3
C10 C9 H9 121.3
C9 C10 C11 121.4(3)
C9 C10 H10 119.3
C11 C10 H10 119.3
C12 C11 C10 120.7(3)
C12 C11 H11 119.7
C10 C11 H11 119.7
C13 C12 C11 117.7(3)
C13 C12 H12 121.2
C11 C12 H12 121.2
C12 C13 C8 121.5(3)
C12 C13 C14 131.9(3)
C8 C13 C14 106.5(2)
N4 C14 N3 129.3(3)
N4 C14 C13 122.3(3)
N3 C14 C13 108.2(2)
N5 C15 N4 125.9(3)
N5 C15 C16 121.0(3)
N4 C15 C16 112.9(3)
C17 C16 C15 121.1(3)
C17 C16 H16 119.5
C15 C16 H16 119.5
C16 C17 C18 117.0(3)
C16 C17 H17 121.5
C18 C17 H17 121.5
C19 C18 C17 121.4(3)
C19 C18 H18 119.3
C17 C18 H18 119.3
C18 C19 N5 121.6(3)
C18 C19 C20 116.7(3)
N5 C19 C20 121.7(3)
C19 C20 H20A 109.5
C19 C20 H20B 109.5
H20A C20 H20B 109.5
C19 C20 H20C 109.5
H20A C20 H20C 109.5
H20B C20 H20C 109.5
C22 C21 C26 119.2(3)
C22 C21 P1 121.2(2)
C26 C21 P1 119.6(2)
C21 C22 C23 120.2(3)
C21 C22 H22 119.9
C23 C22 H22 119.9
C24 C23 C22 120.1(3)
C24 C23 H23 119.9
C22 C23 H23 119.9
C25 C24 C23 120.1(3)
C25 C24 H24 119.9
C23 C24 H24 119.9
C24 C25 C26 120.4(3)
C24 C25 H25 119.8
C26 C25 H25 119.8
C25 C26 C21 120.0(3)
C25 C26 H26 120.0
C21 C26 H26 120.0
C32 C27 C28 118.1(3)
C32 C27 P1 118.3(2)
C28 C27 P1 123.2(2)
C29 C28 C27 120.8(3)
C29 C28 H28 119.6
C27 C28 H28 119.6
C30 C29 C28 120.1(3)
C30 C29 H29 120.0
C28 C29 H29 120.0
C31 C30 C29 119.5(3)
C31 C30 H30 120.2
C29 C30 H30 120.2
C32 C31 C30 120.6(3)
C32 C31 H31 119.7
C30 C31 H31 119.7
C31 C32 C27 120.9(3)
C31 C32 H32 119.5
C27 C32 H32 119.5
C38 C33 C34 117.9(3)
C38 C33 P1 120.3(2)
C34 C33 P1 121.8(2)
C35 C34 C33 121.6(3)
C35 C34 H34 119.2
C33 C34 H34 119.2
C34 C35 C36 119.9(3)
C34 C35 H35 120.1
C36 C35 H35 120.1
C37 C36 C35 119.3(3)
C37 C36 H36 120.3
C35 C36 H36 120.3
C36 C37 C38 120.5(3)
C36 C37 H37 119.7
C38 C37 H37 119.7
C37 C38 C33 120.7(3)
C37 C38 H38 119.7
C33 C38 H38 119.7
O1 C39 Ru1 171.9(2)
C45 C40 C41 120.2(3)
C45 C40 H40 119.9
C41 C40 H40 119.9
C40 C41 C42 119.5(3)
C40 C41 H41 120.2
C42 C41 H41 120.2
C43 C42 C41 120.7(3)
C43 C42 H42 119.7
C41 C42 H42 119.7
C42 C43 C44 119.2(4)
C42 C43 H43 120.4
C44 C43 H43 120.4
C45 C44 C43 120.2(4)
C45 C44 H44 119.9
C43 C44 H44 119.9
C40 C45 C44 120.1(3)
C40 C45 H45 119.9
C44 C45 H45 119.9
C2 N1 C6 116.5(2)
C2 N1 Ru1 122.49(19)
C6 N1 Ru1 120.68(18)
C7 N2 C6 126.4(3)
C7 N3 C14 110.0(2)
C7 N3 Ru1 124.62(19)
C14 N3 Ru1 125.21(19)
C14 N4 C15 126.7(3)
C15 N5 C19 116.2(2)
C15 N5 Ru1 121.31(19)
C19 N5 Ru1 122.36(19)

loop_
_geom_bond_atom_site_label_1
_geom_bond_atom_site_label_2
_geom_bond_distance
P1 C21 1.834(3)
P1 C27 1.839(3)
P1 C33 1.842(3)
P1 Ru1 2.3432(7)
Ru1 C39 1.868(3)
Ru1 N3 2.055(2)
Ru1 N1 2.161(2)
Ru1 N5 2.176(2)
Ru1 Cl1 2.4646(7)
O1 C39 1.154(4)
C1 C2 1.504(4)
C1 H1A 0.9800
C1 H1B 0.9800
C1 H1C 0.9800
C2 N1 1.369(4)
C2 C3 1.383(4)
C3 C4 1.380(4)
C3 H3 0.9500
C4 C5 1.371(4)
C4 H4 0.9500
C5 C6 1.401(4)
C5 H5 0.9500
C6 N1 1.374(4)
C6 N2 1.382(4)
C7 N2 1.296(4)
C7 N3 1.359(4)
C7 C8 1.483(4)
C8 C9 1.377(4)
C8 C13 1.394(4)
C9 C10 1.396(4)
C9 H9 0.9500
C10 C11 1.399(5)
C10 H10 0.9500
C11 C12 1.387(4)
C11 H11 0.9500
C12 C13 1.387(4)
C12 H12 0.9500
C13 C14 1.479(4)
C14 N4 1.286(4)
C14 N3 1.370(4)
C15 N5 1.372(4)
C15 N4 1.378(4)
C15 C16 1.400(4)
C16 C17 1.371(5)
C16 H16 0.9500
C17 C18 1.379(5)
C17 H17 0.9500
C18 C19 1.376(4)
C18 H18 0.9500
C19 N5 1.382(4)
C19 C20 1.498(4)
C20 H20A 0.9800
C20 H20B 0.9800
C20 H20C 0.9800
C21 C22 1.389(4)
C21 C26 1.404(4)
C22 C23 1.394(4)
C22 H22 0.9500
C23 C24 1.384(5)
C23 H23 0.9500
C24 C25 1.379(4)
C24 H24 0.9500
C25 C26 1.389(4)
C25 H25 0.9500
C26 H26 0.9500
C27 C32 1.393(4)
C27 C28 1.404(4)
C28 C29 1.393(4)
C28 H28 0.9500
C29 C30 1.385(4)
C29 H29 0.9500
C30 C31 1.385(4)
C30 H30 0.9500
C31 C32 1.384(4)
C31 H31 0.9500
C32 H32 0.9500
C33 C38 1.391(4)
C33 C34 1.393(4)
C34 C35 1.382(4)
C34 H34 0.9500
C35 C36 1.386(4)
C35 H35 0.9500
C36 C37 1.385(4)
C36 H36 0.9500
C37 C38 1.390(4)
C37 H37 0.9500
C38 H38 0.9500
C40 C45 1.376(6)
C40 C41 1.379(5)
C40 H40 0.9500
C41 C42 1.387(5)
C41 H41 0.9500
C42 C43 1.381(5)
C42 H42 0.9500
C43 C44 1.385(5)
C43 H43 0.9500
C44 C45 1.385(6)
C44 H44 0.9500
C45 H45 0.9500

loop_
_geom_torsion_atom_site_label_1
_geom_torsion_atom_site_label_2
_geom_torsion_atom_site_label_3
_geom_torsion_atom_site_label_4
_geom_torsion
N1 C2 C3 C4 -1.5(4)
C1 C2 C3 C4 175.4(3)
C2 C3 C4 C5 -7.4(4)
C3 C4 C5 C6 3.7(4)
C4 C5 C6 N1 9.1(4)
C4 C5 C6 N2 -165.5(3)
N2 C7 C8 C9 12.0(5)
N3 C7 C8 C9 -173.8(3)
N2 C7 C8 C13 -169.6(3)
N3 C7 C8 C13 4.7(3)
C13 C8 C9 C10 0.0(4)
C7 C8 C9 C10 178.4(3)
C8 C9 C10 C11 -0.4(4)
C9 C10 C11 C12 0.6(4)
C10 C11 C12 C13 -0.3(4)
C11 C12 C13 C8 0.0(4)
C11 C12 C13 C14 -177.2(3)
C9 C8 C13 C12 0.2(4)
C7 C8 C13 C12 -178.5(2)
C9 C8 C13 C14 178.0(3)
C7 C8 C13 C14 -0.7(3)
C12 C13 C14 N4 -9.9(5)
C8 C13 C14 N4 172.6(3)
C12 C13 C14 N3 174.0(3)
C8 C13 C14 N3 -3.5(3)
N5 C15 C16 C17 -5.9(5)
N4 C15 C16 C17 170.0(3)
C15 C16 C17 C18 -5.0(5)
C16 C17 C18 C19 7.0(5)
C17 C18 C19 N5 2.0(5)
C17 C18 C19 C20 -177.2(3)
C27 P1 C21 C22 -125.8(2)
C33 P1 C21 C22 -22.1(3)
Ru1 P1 C21 C22 105.6(2)
C27 P1 C21 C26 54.7(3)
C33 P1 C21 C26 158.4(2)
Ru1 P1 C21 C26 -73.9(2)
C26 C21 C22 C23 -0.8(4)
P1 C21 C22 C23 179.7(2)
C21 C22 C23 C24 1.1(4)
C22 C23 C24 C25 -0.8(5)
C23 C24 C25 C26 0.1(5)
C24 C25 C26 C21 0.2(4)
C22 C21 C26 C25 0.2(4)
P1 C21 C26 C25 179.7(2)
C21 P1 C27 C32 -174.5(2)
C33 P1 C27 C32 80.2(2)
Ru1 P1 C27 C32 -47.4(2)
C21 P1 C27 C28 13.0(3)
C33 P1 C27 C28 -92.3(2)
Ru1 P1 C27 C28 140.1(2)
C32 C27 C28 C29 0.9(4)
P1 C27 C28 C29 173.5(2)
C27 C28 C29 C30 -0.9(4)
C28 C29 C30 C31 0.3(4)
C29 C30 C31 C32 0.4(4)
C30 C31 C32 C27 -0.4(4)
C28 C27 C32 C31 -0.3(4)
P1 C27 C32 C31 -173.2(2)
C21 P1 C33 C38 -74.5(3)
C27 P1 C33 C38 31.2(3)
Ru1 P1 C33 C38 159.0(2)
C21 P1 C33 C34 103.5(3)
C27 P1 C33 C34 -150.7(2)
Ru1 P1 C33 C34 -22.9(3)
C38 C33 C34 C35 -1.1(4)
P1 C33 C34 C35 -179.2(2)
C33 C34 C35 C36 0.6(5)
C34 C35 C36 C37 0.7(5)
C35 C36 C37 C38 -1.3(5)
C36 C37 C38 C33 0.8(5)
C34 C33 C38 C37 0.4(4)
P1 C33 C38 C37 178.6(2)
C45 C40 C41 C42 0.1(5)
C40 C41 C42 C43 -0.3(6)
C41 C42 C43 C44 0.3(6)
C42 C43 C44 C45 -0.2(6)
C41 C40 C45 C44 0.0(5)
C43 C44 C45 C40 0.1(5)
C3 C2 N1 C6 13.8(4)
C1 C2 N1 C6 -162.9(3)
C3 C2 N1 Ru1 -159.7(2)
C1 C2 N1 Ru1 23.6(3)
N2 C6 N1 C2 156.4(3)
C5 C6 N1 C2 -17.5(4)
N2 C6 N1 Ru1 -30.0(3)
C5 C6 N1 Ru1 156.1(2)
N3 C7 N2 C6 13.4(5)
C8 C7 N2 C6 -173.6(2)
N1 C6 N2 C7 9.0(4)
C5 C6 N2 C7 -176.7(3)
N2 C7 N3 C14 166.6(3)
C8 C7 N3 C14 -7.1(3)
N2 C7 N3 Ru1 -8.5(4)
C8 C7 N3 Ru1 177.77(17)
N4 C14 N3 C7 -169.1(3)
C13 C14 N3 C7 6.7(3)
N4 C14 N3 Ru1 6.0(4)
C13 C14 N3 Ru1 -178.25(17)
N3 C14 N4 C15 -9.2(5)
C13 C14 N4 C15 175.6(3)
N5 C15 N4 C14 -7.8(5)
C16 C15 N4 C14 176.6(3)
N4 C15 N5 C19 -161.0(3)
C16 C15 N5 C19 14.4(4)
N4 C15 N5 Ru1 23.1(4)
C16 C15 N5 Ru1 -161.6(2)
C18 C19 N5 C15 -12.5(4)
C20 C19 N5 C15 166.6(3)
C18 C19 N5 Ru1 163.4(2)
C20 C19 N5 Ru1 -17.5(4)
